data_4346322
loop_
_publ_author_name
'Yuvaraj, K.'
'Roy, Dipak Kumar'
'Mondal, Bijan'
'Varghese, Babu'
'Ghosh, Sundargopal'

_publ_section_title
;
 Homometallic Cubane Clusters: Participation of Three-Coordinated Hydrogen
 in 60-Valence Electron Cubane Core.
;
_journal_issue 17
_journal_name_full 'Inorganic chemistry'
_journal_page_first 8673
_journal_page_last 8678
_journal_paper_doi 10.1021/acs.inorgchem.5b01298
_journal_volume 54
_journal_year 2015
_chemical_formula_sum 'C27 H33 B3 O7 Ru4'
_chemical_formula_weight 906.24
_space_group_IT_number 2
_space_group_name_Hall '-P 1'
_space_group_name_H-M_alt 'P -1'
_symmetry_cell_setting triclinic
_symmetry_space_group_name_H-M 'P -1'
_atom_sites_solution_hydrogens geom
_atom_sites_solution_primary direct
_atom_sites_solution_secondary difmap
_audit_creation_method SHELXL-97
_cell_angle_alpha 98.3660(10)
_cell_angle_beta 92.8960(10)
_cell_angle_gamma 116.0390(10)
_cell_formula_units_Z 2
_cell_length_a 10.6448(3)
_cell_length_b 10.9034(3)
_cell_length_c 15.3753(4)
_cell_measurement_reflns_used 6233
_cell_measurement_temperature 296(2)
_cell_measurement_theta_max 26.1
_cell_measurement_theta_min 2.5
_cell_volume 1573.14(8)
_computing_cell_refinement 'APEX2/SAINT (Bruker, 2004)'
_computing_data_collection 'APEX2 (Bruker, 2004)'
_computing_data_reduction 'SAINT/XPREP (Bruker, 2004)'
_computing_molecular_graphics 'ORTEP3 (Farrugia, 1997) and Mercury (Bruno et al., 2002)'
_computing_publication_material 'SHELXL-97 (Sheldrick, 2008)'
_computing_structure_refinement 'SHELXL-97 (Sheldrick, 2008)'
_computing_structure_solution 'SIR92 (Altornare et al., 1993)'
_diffrn_ambient_temperature 296(2)
_diffrn_measured_fraction_theta_full 0.982
_diffrn_measured_fraction_theta_max 0.982
_diffrn_measurement_device_type 'Bruker axs kappa apex2 CCD Diffractometer'
_diffrn_measurement_method '\w and \f scan'
_diffrn_radiation_monochromator graphite
_diffrn_radiation_source 'fine-focus sealed tube'
_diffrn_radiation_type MoK\a
_diffrn_radiation_wavelength 0.71073
_diffrn_reflns_av_R_equivalents 0.0197
_diffrn_reflns_av_sigmaI/netI 0.0222
_diffrn_reflns_limit_h_max 12
_diffrn_reflns_limit_h_min -12
_diffrn_reflns_limit_k_max 12
_diffrn_reflns_limit_k_min -12
_diffrn_reflns_limit_l_max 18
_diffrn_reflns_limit_l_min -18
_diffrn_reflns_number 16477
_diffrn_reflns_theta_full 25.00
_diffrn_reflns_theta_max 25.00
_diffrn_reflns_theta_min 2.15
_diffrn_standards_decay_% 0
_exptl_absorpt_coefficient_mu 1.925
_exptl_absorpt_correction_T_max 0.856
_exptl_absorpt_correction_T_min 0.602
_exptl_absorpt_correction_type multi-scan
_exptl_absorpt_process_details 'SADABS (Bruker, 1999)'
_exptl_crystal_colour red
_exptl_crystal_density_diffrn 1.913
_exptl_crystal_density_method 'not measured'
_exptl_crystal_description block
_exptl_crystal_F_000 884
_exptl_crystal_size_max 0.25
_exptl_crystal_size_mid 0.20
_exptl_crystal_size_min 0.12
_refine_diff_density_max 0.835
_refine_diff_density_min -0.316
_refine_diff_density_rms 0.075
_refine_ls_extinction_method none
_refine_ls_goodness_of_fit_ref 1.092
_refine_ls_hydrogen_treatment mixed
_refine_ls_matrix_type full
_refine_ls_number_parameters 392
_refine_ls_number_reflns 5447
_refine_ls_number_restraints 0
_refine_ls_restrained_S_all 1.092
_refine_ls_R_factor_all 0.0289
_refine_ls_R_factor_gt 0.0243
_refine_ls_shift/su_max 0.001
_refine_ls_shift/su_mean 0.000
_refine_ls_structure_factor_coef Fsqd
_refine_ls_weighting_details 'calc w=1/[\s^2^(Fo^2^)+(0.0220P)^2^+2.1856P] where P=(Fo^2^+2Fc^2^)/3'
_refine_ls_weighting_scheme calc
_refine_ls_wR_factor_gt 0.0572
_refine_ls_wR_factor_ref 0.0593
_reflns_number_gt 4874
_reflns_number_total 5447
_reflns_threshold_expression >2sigma(I)
_cod_data_source_file ic5b01298_si_002.cif
_cod_data_source_block 5
_cod_original_cell_volume 1573.14(7)
_cod_original_sg_symbol_H-M P-1
_cod_database_code 4346322

loop_
_symmetry_equiv_pos_as_xyz
'x, y, z'
'-x, -y, -z'

loop_
_atom_site_label
_atom_site_type_symbol
_atom_site_fract_x
_atom_site_fract_y
_atom_site_fract_z
_atom_site_U_iso_or_equiv
_atom_site_adp_type
_atom_site_occupancy
_atom_site_symmetry_multiplicity
_atom_site_calc_flag
_atom_site_refinement_flags
C1 C 0.6999(4) 0.8095(5) 0.8510(3) 0.0463(10) Uani 1 1 d .
C2 C 0.6750(4) 0.6759(5) 0.8059(3) 0.0449(10) Uani 1 1 d .
C3 C 0.6894(4) 0.6843(5) 0.7149(3) 0.0466(10) Uani 1 1 d .
C4 C 0.7178(4) 0.8212(5) 0.7048(3) 0.0506(11) Uani 1 1 d .
C5 C 0.7262(4) 0.8983(4) 0.7890(3) 0.0481(10) Uani 1 1 d .
C6 C 0.7870(5) 1.0549(5) 0.8123(4) 0.0796(17) Uani 1 1 d .
H6A H 0.8873 1.0947 0.8272 0.119 Uiso 1 1 calc R
H6B H 0.7464 1.0798 0.8621 0.119 Uiso 1 1 calc R
H6C H 0.7656 1.0894 0.7625 0.119 Uiso 1 1 calc R
C7 C 0.7146(5) 0.8543(6) 0.9499(3) 0.0714(15) Uani 1 1 d .
H7A H 0.6471 0.7799 0.9745 0.107 Uiso 1 1 calc R
H7B H 0.6980 0.9343 0.9628 0.107 Uiso 1 1 calc R
H7C H 0.8081 0.8770 0.9755 0.107 Uiso 1 1 calc R
C8 C 0.6560(5) 0.5548(6) 0.8486(4) 0.0706(15) Uani 1 1 d .
H8A H 0.7458 0.5691 0.8757 0.106 Uiso 1 1 calc R
H8B H 0.6162 0.4713 0.8044 0.106 Uiso 1 1 calc R
H8C H 0.5939 0.5463 0.8929 0.106 Uiso 1 1 calc R
C9 C 0.7008(6) 0.5792(6) 0.6452(4) 0.0778(17) Uani 1 1 d .
H9A H 0.6585 0.5797 0.5887 0.117 Uiso 1 1 calc R
H9B H 0.6528 0.4885 0.6598 0.117 Uiso 1 1 calc R
H9C H 0.7983 0.6021 0.6426 0.117 Uiso 1 1 calc R
C10 C 0.7678(6) 0.8827(7) 0.6235(4) 0.0844(18) Uani 1 1 d .
H10A H 0.7535 0.9639 0.6243 0.127 Uiso 1 1 calc R
H10B H 0.7154 0.8154 0.5711 0.127 Uiso 1 1 calc R
H10C H 0.8663 0.9078 0.6236 0.127 Uiso 1 1 calc R
C11 C 0.1167(4) 0.3615(4) 0.8261(3) 0.0412(9) Uani 1 1 d .
C12 C 0.0181(4) 0.3920(4) 0.7787(3) 0.0378(9) Uani 1 1 d .
C13 C 0.0174(4) 0.3500(4) 0.6863(3) 0.0385(9) Uani 1 1 d .
C14 C 0.1169(4) 0.2978(4) 0.6762(3) 0.0419(9) Uani 1 1 d .
C15 C 0.1797(4) 0.3060(4) 0.7633(3) 0.0455(10) Uani 1 1 d .
C16 C 0.1378(5) 0.3732(5) 0.9248(3) 0.0677(14) Uani 1 1 d .
H16A H 0.0723 0.2882 0.9409 0.102 Uiso 1 1 calc R
H16B H 0.1223 0.4487 0.9534 0.102 Uiso 1 1 calc R
H16C H 0.2324 0.3900 0.9433 0.102 Uiso 1 1 calc R
C17 C -0.0811(4) 0.4413(5) 0.8176(3) 0.0568(12) Uani 1 1 d .
H17A H -0.0886 0.5074 0.7852 0.085 Uiso 1 1 calc R
H17B H -0.0463 0.4846 0.8785 0.085 Uiso 1 1 calc R
H17C H -0.1724 0.3637 0.8139 0.085 Uiso 1 1 calc R
C18 C -0.0840(5) 0.3450(5) 0.6130(3) 0.0584(12) Uani 1 1 d .
H18A H -0.0377 0.3644 0.5611 0.088 Uiso 1 1 calc R
H18B H -0.1163 0.4132 0.6311 0.088 Uiso 1 1 calc R
H18C H -0.1631 0.2543 0.5998 0.088 Uiso 1 1 calc R
C19 C 0.1346(5) 0.2259(5) 0.5905(3) 0.0670(14) Uani 1 1 d .
H19A H 0.0583 0.1336 0.5752 0.101 Uiso 1 1 calc R
H19B H 0.2224 0.2210 0.5968 0.101 Uiso 1 1 calc R
H19C H 0.1345 0.2769 0.5447 0.101 Uiso 1 1 calc R
C20 C 0.2803(5) 0.2491(5) 0.7841(4) 0.0768(17) Uani 1 1 d .
H20A H 0.3406 0.3032 0.8382 0.115 Uiso 1 1 calc R
H20B H 0.3364 0.2535 0.7366 0.115 Uiso 1 1 calc R
H20C H 0.2283 0.1543 0.7909 0.115 Uiso 1 1 calc R
C21 C 0.2290(5) 0.7428(4) 0.9213(3) 0.0546(12) Uani 1 1 d .
C22 C 0.1438(5) 0.8391(5) 0.7919(4) 0.0669(14) Uani 1 1 d .
C23 C 0.4373(5) 0.9776(5) 0.8684(3) 0.0565(12) Uani 1 1 d .
C24 C 0.3896(4) 0.6341(4) 0.8457(2) 0.0343(8) Uani 1 1 d .
C25 C 0.2439(6) 0.9001(5) 0.6022(3) 0.0692(15) Uani 1 1 d .
C26 C 0.4564(6) 0.8386(5) 0.5423(3) 0.0655(14) Uani 1 1 d .
C27 C 0.5083(5) 1.0498(5) 0.6960(3) 0.0598(13) Uani 1 1 d .
B1 B 0.3874(5) 0.5305(5) 0.6568(3) 0.0379(10) Uani 1 1 d .
B2 B 0.3289(5) 0.6454(4) 0.6424(3) 0.0369(10) Uani 1 1 d .
B3 B 0.1911(5) 0.6700(4) 0.6793(3) 0.0393(10) Uani 1 1 d .
O1 O 0.1854(4) 0.7151(4) 0.9856(2) 0.0848(13) Uani 1 1 d .
O2 O 0.0530(4) 0.8676(5) 0.7800(4) 0.1117(17) Uani 1 1 d .
O3 O 0.5171(4) 1.0844(4) 0.9049(3) 0.0898(13) Uani 1 1 d .
O4 O 0.4150(3) 0.6173(3) 0.91737(17) 0.0470(7) Uani 1 1 d .
O5 O 0.1570(5) 0.9225(4) 0.5739(3) 0.1059(16) Uani 1 1 d .
O6 O 0.4943(5) 0.8186(5) 0.4758(2) 0.1041(16) Uani 1 1 d .
O7 O 0.5791(4) 1.1655(4) 0.7199(3) 0.0899(13) Uani 1 1 d .
Ru1 Ru 0.50263(3) 0.72208(3) 0.749380(17) 0.02684(8) Uani 1 1 d .
Ru2 Ru 0.23147(3) 0.52249(3) 0.740639(17) 0.02596(8) Uani 1 1 d .
Ru3 Ru 0.29238(3) 0.79652(3) 0.81236(2) 0.03477(9) Uani 1 1 d .
Ru4 Ru 0.38258(4) 0.85689(3) 0.65032(2) 0.04255(10) Uani 1 1 d .
H1X H 0.407(4) 0.455(4) 0.627(2) 0.033(10) Uiso 1 1 d .
H2X H 0.339(4) 0.573(4) 0.584(3) 0.058(12) Uiso 1 1 d .
H3X H 0.088(4) 0.642(4) 0.648(3) 0.049(11) Uiso 1 1 d .

loop_
_atom_site_aniso_label
_atom_site_aniso_U_11
_atom_site_aniso_U_22
_atom_site_aniso_U_33
_atom_site_aniso_U_23
_atom_site_aniso_U_13
_atom_site_aniso_U_12
C1 0.024(2) 0.057(3) 0.051(2) 0.001(2) 0.0010(18) 0.0158(19)
C2 0.031(2) 0.056(3) 0.054(2) 0.013(2) 0.0059(18) 0.024(2)
C3 0.030(2) 0.057(3) 0.056(3) 0.003(2) 0.0113(19) 0.024(2)
C4 0.034(2) 0.063(3) 0.056(3) 0.017(2) 0.021(2) 0.020(2)
C5 0.025(2) 0.043(2) 0.065(3) 0.004(2) 0.0066(19) 0.0062(18)
C6 0.045(3) 0.045(3) 0.122(5) 0.002(3) 0.003(3) 0.002(2)
C7 0.055(3) 0.092(4) 0.050(3) -0.008(3) -0.011(2) 0.026(3)
C8 0.066(3) 0.088(4) 0.091(4) 0.036(3) 0.018(3) 0.058(3)
C9 0.061(3) 0.101(4) 0.084(4) -0.010(3) 0.021(3) 0.055(3)
C10 0.073(4) 0.108(5) 0.087(4) 0.048(4) 0.053(3) 0.041(4)
C11 0.038(2) 0.032(2) 0.046(2) 0.0155(18) 0.0093(18) 0.0060(17)
C12 0.028(2) 0.029(2) 0.046(2) 0.0038(17) 0.0116(17) 0.0035(16)
C13 0.028(2) 0.0264(19) 0.048(2) 0.0016(17) 0.0006(17) 0.0021(16)
C14 0.039(2) 0.0239(19) 0.054(2) 0.0017(17) 0.0135(19) 0.0078(17)
C15 0.039(2) 0.027(2) 0.072(3) 0.018(2) 0.007(2) 0.0138(18)
C16 0.066(3) 0.069(3) 0.051(3) 0.028(2) 0.008(2) 0.010(3)
C17 0.033(2) 0.049(3) 0.076(3) 0.001(2) 0.020(2) 0.009(2)
C18 0.046(3) 0.049(3) 0.061(3) -0.003(2) -0.014(2) 0.011(2)
C19 0.064(3) 0.040(3) 0.074(3) -0.016(2) 0.016(3) 0.010(2)
C20 0.063(3) 0.053(3) 0.132(5) 0.037(3) 0.009(3) 0.036(3)
C21 0.042(3) 0.041(2) 0.063(3) -0.013(2) 0.013(2) 0.009(2)
C22 0.046(3) 0.048(3) 0.108(4) -0.004(3) 0.005(3) 0.028(2)
C23 0.045(3) 0.045(3) 0.062(3) -0.011(2) 0.015(2) 0.011(2)
C24 0.029(2) 0.040(2) 0.031(2) 0.0046(16) 0.0062(15) 0.0134(17)
C25 0.084(4) 0.040(3) 0.075(3) 0.004(2) -0.029(3) 0.026(3)
C26 0.082(4) 0.049(3) 0.050(3) 0.025(2) 0.001(3) 0.012(3)
C27 0.063(3) 0.041(3) 0.060(3) 0.018(2) -0.011(2) 0.009(2)
B1 0.041(3) 0.030(2) 0.040(2) 0.0005(19) 0.016(2) 0.014(2)
B2 0.043(3) 0.032(2) 0.025(2) 0.0013(18) -0.0007(18) 0.008(2)
B3 0.038(3) 0.026(2) 0.049(3) 0.0017(19) -0.011(2) 0.0136(19)
O1 0.082(3) 0.083(3) 0.060(2) -0.0018(19) 0.039(2) 0.012(2)
O2 0.067(3) 0.102(3) 0.187(5) 0.010(3) 0.004(3) 0.063(3)
O3 0.073(3) 0.055(2) 0.091(3) -0.030(2) 0.019(2) -0.003(2)
O4 0.0434(16) 0.0625(19) 0.0296(14) 0.0138(13) 0.0045(12) 0.0175(14)
O5 0.123(4) 0.075(3) 0.122(4) 0.000(2) -0.057(3) 0.061(3)
O6 0.142(4) 0.105(3) 0.045(2) 0.032(2) 0.027(2) 0.032(3)
O7 0.093(3) 0.041(2) 0.099(3) 0.013(2) -0.020(2) 0.001(2)
Ru1 0.02382(15) 0.02896(16) 0.02742(14) 0.00447(11) 0.00628(11) 0.01157(12)
Ru2 0.02493(15) 0.02368(15) 0.02909(15) 0.00353(11) 0.00486(11) 0.01110(12)
Ru3 0.02730(16) 0.02836(16) 0.04428(18) -0.00501(13) 0.00435(13) 0.01223(13)
Ru4 0.0493(2) 0.02829(17) 0.04258(18) 0.01086(14) -0.00734(15) 0.01094(15)

loop_
_atom_type_symbol
_atom_type_description
_atom_type_scat_dispersion_real
_atom_type_scat_dispersion_imag
_atom_type_scat_source
C C 0.0033 0.0016 'International Tables Vol C Tables 4.2.6.8 and 6.1.1.4'
H H 0.0000 0.0000 'International Tables Vol C Tables 4.2.6.8 and 6.1.1.4'
B B 0.0013 0.0007 'International Tables Vol C Tables 4.2.6.8 and 6.1.1.4'
O O 0.0106 0.0060 'International Tables Vol C Tables 4.2.6.8 and 6.1.1.4'
Ru Ru -1.2594 0.8363 'International Tables Vol C Tables 4.2.6.8 and 6.1.1.4'

loop_
_geom_angle_atom_site_label_1
_geom_angle_atom_site_label_2
_geom_angle_atom_site_label_3
_geom_angle
C5 C1 C2 108.6(4)
C5 C1 C7 125.2(4)
C2 C1 C7 125.8(4)
C5 C1 Ru1 72.0(2)
C2 C1 Ru1 71.1(2)
C7 C1 Ru1 128.8(3)
C1 C2 C3 107.3(4)
C1 C2 C8 125.8(4)
C3 C2 C8 126.4(4)
C1 C2 Ru1 72.6(2)
C3 C2 Ru1 71.8(2)
C8 C2 Ru1 127.0(3)
C4 C3 C2 107.7(4)
C4 C3 C9 124.5(4)
C2 C3 C9 126.8(4)
C4 C3 Ru1 71.1(2)
C2 C3 Ru1 71.6(2)
C9 C3 Ru1 131.5(3)
C5 C4 C3 108.2(4)
C5 C4 C10 125.1(5)
C3 C4 C10 124.8(4)
C5 C4 Ru1 73.0(2)
C3 C4 Ru1 72.3(2)
C10 C4 Ru1 132.4(3)
C1 C5 C4 108.0(4)
C1 C5 C6 124.9(4)
C4 C5 C6 125.5(4)
C1 C5 Ru1 72.2(2)
C4 C5 Ru1 70.7(2)
C6 C5 Ru1 133.8(3)
C5 C6 H6A 109.5
C5 C6 H6B 109.5
H6A C6 H6B 109.5
C5 C6 H6C 109.5
H6A C6 H6C 109.5
H6B C6 H6C 109.5
C1 C7 H7A 109.5
C1 C7 H7B 109.5
H7A C7 H7B 109.5
C1 C7 H7C 109.5
H7A C7 H7C 109.5
H7B C7 H7C 109.5
C2 C8 H8A 109.5
C2 C8 H8B 109.5
H8A C8 H8B 109.5
C2 C8 H8C 109.5
H8A C8 H8C 109.5
H8B C8 H8C 109.5
C3 C9 H9A 109.5
C3 C9 H9B 109.5
H9A C9 H9B 109.5
C3 C9 H9C 109.5
H9A C9 H9C 109.5
H9B C9 H9C 109.5
C4 C10 H10A 109.5
C4 C10 H10B 109.5
H10A C10 H10B 109.5
C4 C10 H10C 109.5
H10A C10 H10C 109.5
H10B C10 H10C 109.5
C15 C11 C12 107.9(3)
C15 C11 C16 126.4(4)
C12 C11 C16 125.5(4)
C15 C11 Ru2 70.7(2)
C12 C11 Ru2 70.1(2)
C16 C11 Ru2 129.3(3)
C13 C12 C11 107.9(3)
C13 C12 C17 125.0(4)
C11 C12 C17 126.6(4)
C13 C12 Ru2 71.0(2)
C11 C12 Ru2 73.2(2)
C17 C12 Ru2 127.3(3)
C14 C13 C12 108.3(4)
C14 C13 C18 125.4(4)
C12 C13 C18 125.8(4)
C14 C13 Ru2 71.7(2)
C12 C13 Ru2 71.9(2)
C18 C13 Ru2 128.1(3)
C13 C14 C15 107.8(3)
C13 C14 C19 124.8(4)
C15 C14 C19 126.7(4)
C13 C14 Ru2 71.6(2)
C15 C14 Ru2 72.1(2)
C19 C14 Ru2 129.3(3)
C11 C15 C14 108.1(3)
C11 C15 C20 125.6(4)
C14 C15 C20 125.8(4)
C11 C15 Ru2 73.1(2)
C14 C15 Ru2 70.6(2)
C20 C15 Ru2 127.8(3)
C11 C16 H16A 109.5
C11 C16 H16B 109.5
H16A C16 H16B 109.5
C11 C16 H16C 109.5
H16A C16 H16C 109.5
H16B C16 H16C 109.5
C12 C17 H17A 109.5
C12 C17 H17B 109.5
H17A C17 H17B 109.5
C12 C17 H17C 109.5
H17A C17 H17C 109.5
H17B C17 H17C 109.5
C13 C18 H18A 109.5
C13 C18 H18B 109.5
H18A C18 H18B 109.5
C13 C18 H18C 109.5
H18A C18 H18C 109.5
H18B C18 H18C 109.5
C14 C19 H19A 109.5
C14 C19 H19B 109.5
H19A C19 H19B 109.5
C14 C19 H19C 109.5
H19A C19 H19C 109.5
H19B C19 H19C 109.5
C15 C20 H20A 109.5
C15 C20 H20B 109.5
H20A C20 H20B 109.5
C15 C20 H20C 109.5
H20A C20 H20C 109.5
H20B C20 H20C 109.5
O1 C21 Ru3 175.3(5)
O2 C22 Ru3 178.9(5)
O3 C23 Ru3 175.9(4)
O4 C24 Ru1 136.4(3)
O4 C24 Ru2 135.3(3)
Ru1 C24 Ru2 83.36(13)
O4 C24 Ru3 124.9(3)
Ru1 C24 Ru3 77.31(12)
Ru2 C24 Ru3 74.70(12)
O5 C25 Ru4 177.8(5)
O6 C26 Ru4 175.5(5)
O7 C27 Ru4 176.5(4)
B2 B1 Ru2 68.2(2)
B2 B1 Ru1 68.6(2)
Ru2 B1 Ru1 79.27(15)
B2 B1 H1X 145(2)
Ru2 B1 H1X 130(2)
Ru1 B1 H1X 136(2)
B2 B1 H2X 42.7(17)
Ru2 B1 H2X 98.8(18)
Ru1 B1 H2X 102.9(18)
H1X B1 H2X 103(3)
B1 B2 B3 132.3(3)
B1 B2 Ru4 145.8(3)
B3 B2 Ru4 72.8(2)
B1 B2 Ru2 66.3(2)
B3 B2 Ru2 66.6(2)
Ru4 B2 Ru2 125.4(2)
B1 B2 Ru1 66.3(2)
B3 B2 Ru1 110.4(3)
Ru4 B2 Ru1 84.02(15)
Ru2 B2 Ru1 77.82(14)
B1 B2 H2X 58(2)
B3 B2 H2X 134(2)
Ru4 B2 H2X 126(2)
Ru2 B2 H2X 108(2)
Ru1 B2 H2X 113(2)
B2 B3 Ru2 66.7(2)
B2 B3 Ru3 99.7(2)
Ru2 B3 Ru3 79.53(15)
B2 B3 Ru4 61.5(2)
Ru2 B3 Ru4 117.0(2)
Ru3 B3 Ru4 76.34(14)
B2 B3 H3X 132(2)
Ru2 B3 H3X 120(2)
Ru3 B3 H3X 128(2)
Ru4 B3 H3X 120(2)
C24 Ru1 B1 89.89(16)
C24 Ru1 B2 98.28(15)
B1 Ru1 B2 45.12(18)
C24 Ru1 C4 146.22(16)
B1 Ru1 C4 105.23(17)
B2 Ru1 C4 113.89(16)
C24 Ru1 C2 87.34(15)
B1 Ru1 C2 98.03(17)
B2 Ru1 C2 142.30(17)
C4 Ru1 C2 61.09(16)
C24 Ru1 C3 120.21(16)
B1 Ru1 C3 82.45(16)
B2 Ru1 C3 115.23(16)
C4 Ru1 C3 36.59(16)
C2 Ru1 C3 36.60(15)
C24 Ru1 C5 119.05(16)
B1 Ru1 C5 140.63(16)
B2 Ru1 C5 139.42(16)
C4 Ru1 C5 36.25(15)
C2 Ru1 C5 60.60(16)
C3 Ru1 C5 60.51(16)
C24 Ru1 C1 87.41(15)
B1 Ru1 C1 134.36(17)
B2 Ru1 C1 174.22(16)
C4 Ru1 C1 60.32(15)
C2 Ru1 C1 36.34(15)
C3 Ru1 C1 60.40(15)
C5 Ru1 C1 35.86(15)
C24 Ru1 Ru2 48.84(10)
B1 Ru1 Ru2 50.15(12)
B2 Ru1 Ru2 50.78(11)
C4 Ru1 Ru2 155.37(12)
C2 Ru1 Ru2 116.87(11)
C3 Ru1 Ru2 125.87(11)
C5 Ru1 Ru2 167.49(11)
C1 Ru1 Ru2 134.50(11)
C24 Ru1 Ru3 58.77(11)
B1 Ru1 Ru3 104.93(12)
B2 Ru1 Ru3 72.06(12)
C4 Ru1 Ru3 139.78(12)
C2 Ru1 Ru3 138.24(11)
C3 Ru1 Ru3 172.37(11)
C5 Ru1 Ru3 112.72(11)
C1 Ru1 Ru3 112.16(10)
Ru2 Ru1 Ru3 60.018(10)
C24 Ru1 Ru4 114.48(11)
B1 Ru1 Ru4 90.55(13)
B2 Ru1 Ru4 46.79(12)
C4 Ru1 Ru4 95.74(12)
C2 Ru1 Ru4 156.65(11)
C3 Ru1 Ru4 124.73(12)
C5 Ru1 Ru4 99.51(12)
C1 Ru1 Ru4 131.45(12)
Ru2 Ru1 Ru4 85.218(12)
Ru3 Ru1 Ru4 58.054(11)
C24 Ru2 B1 89.37(16)
C24 Ru2 B3 107.52(16)
B1 Ru2 B3 91.81(19)
C24 Ru2 B2 97.86(15)
B1 Ru2 B2 45.48(18)
B3 Ru2 B2 46.62(18)
C24 Ru2 C13 150.22(14)
B1 Ru2 C13 112.55(16)
B3 Ru2 C13 92.28(16)
B2 Ru2 C13 111.86(15)
C24 Ru2 C14 134.30(15)
B1 Ru2 C14 84.86(16)
B3 Ru2 C14 117.93(16)
B2 Ru2 C14 109.34(15)
C13 Ru2 C14 36.72(14)
C24 Ru2 C12 115.16(14)
B1 Ru2 C12 146.38(16)
B3 Ru2 C12 101.35(17)
B2 Ru2 C12 141.16(16)
C13 Ru2 C12 37.05(14)
C14 Ru2 C12 61.62(14)
C24 Ru2 C15 98.47(15)
B1 Ru2 C15 94.07(17)
B3 Ru2 C15 153.40(16)
B2 Ru2 C15 135.85(17)
C13 Ru2 C15 61.56(15)
C14 Ru2 C15 37.28(15)
C12 Ru2 C15 61.28(15)
C24 Ru2 C11 89.41(14)
B1 Ru2 C11 129.15(17)
B3 Ru2 C11 136.41(17)
B2 Ru2 C11 170.57(15)
C13 Ru2 C11 61.28(14)
C14 Ru2 C11 61.24(15)
C12 Ru2 C11 36.70(14)
C15 Ru2 C11 36.17(15)
C24 Ru2 Ru1 47.80(10)
B1 Ru2 Ru1 50.58(12)
B3 Ru2 Ru1 81.08(13)
B2 Ru2 Ru1 51.40(12)
C13 Ru2 Ru1 161.15(10)
C14 Ru2 Ru1 133.40(10)
C12 Ru2 Ru1 161.64(10)
C15 Ru2 Ru1 122.05(10)
C11 Ru2 Ru1 133.98(10)
C24 Ru2 Ru3 59.83(11)
B1 Ru2 Ru3 107.45(12)
B3 Ru2 Ru3 51.08(12)
B2 Ru2 Ru3 73.66(12)
C13 Ru2 Ru3 125.89(10)
C14 Ru2 Ru3 162.59(11)
C12 Ru2 Ru3 104.84(10)
C15 Ru2 Ru3 148.30(12)
C11 Ru2 Ru3 115.40(11)
Ru1 Ru2 Ru3 62.352(10)
C22 Ru3 C21 90.3(2)
C22 Ru3 C23 99.8(2)
C21 Ru3 C23 94.35(19)
C22 Ru3 B3 77.9(2)
C21 Ru3 B3 124.45(18)
C23 Ru3 B3 140.95(19)
C22 Ru3 C24 152.12(18)
C21 Ru3 C24 73.73(16)
C23 Ru3 C24 103.96(18)
B3 Ru3 C24 92.29(14)
C22 Ru3 Ru4 91.70(18)
C21 Ru3 Ru4 176.20(13)
C23 Ru3 Ru4 88.51(14)
B3 Ru3 Ru4 52.95(13)
C24 Ru3 Ru4 103.16(8)
C22 Ru3 Ru2 114.04(15)
C21 Ru3 Ru2 90.65(13)
C23 Ru3 Ru2 145.74(14)
B3 Ru3 Ru2 49.40(11)
C24 Ru3 Ru2 45.47(8)
Ru4 Ru3 Ru2 85.582(12)
C22 Ru3 Ru1 150.87(18)
C21 Ru3 Ru1 116.36(15)
C23 Ru3 Ru1 90.19(13)
B3 Ru3 Ru1 77.21(12)
C24 Ru3 Ru1 43.92(8)
Ru4 Ru3 Ru1 61.058(11)
Ru2 Ru3 Ru1 57.629(10)
C25 Ru4 C26 95.1(2)
C25 Ru4 C27 92.2(2)
C26 Ru4 C27 98.4(2)
C25 Ru4 B2 117.03(19)
C26 Ru4 B2 84.90(19)
C27 Ru4 B2 150.30(19)
C25 Ru4 B3 82.9(2)
C26 Ru4 B3 118.70(19)
C27 Ru4 B3 142.9(2)
B2 Ru4 B3 45.71(17)
C25 Ru4 Ru3 101.61(19)
C26 Ru4 Ru3 158.06(15)
C27 Ru4 Ru3 95.08(15)
B2 Ru4 Ru3 74.93(11)
B3 Ru4 Ru3 50.71(12)
C25 Ru4 Ru1 158.44(18)
C26 Ru4 Ru1 99.31(16)
C27 Ru4 Ru1 101.38(14)
B2 Ru4 Ru1 49.19(12)
B3 Ru4 Ru1 76.11(11)
Ru3 Ru4 Ru1 60.888(11)

loop_
_geom_bond_atom_site_label_1
_geom_bond_atom_site_label_2
_geom_bond_distance
C1 C5 1.408(6)
C1 C2 1.422(6)
C1 C7 1.506(6)
C1 Ru1 2.289(4)
C2 C3 1.426(6)
C2 C8 1.500(6)
C2 Ru1 2.270(4)
C3 C4 1.421(6)
C3 C9 1.502(6)
C3 Ru1 2.272(4)
C4 C5 1.413(6)
C4 C10 1.513(6)
C4 Ru1 2.255(4)
C5 C6 1.513(6)
C5 Ru1 2.286(4)
C6 H6A 0.9600
C6 H6B 0.9600
C6 H6C 0.9600
C7 H7A 0.9600
C7 H7B 0.9600
C7 H7C 0.9600
C8 H8A 0.9600
C8 H8B 0.9600
C8 H8C 0.9600
C9 H9A 0.9600
C9 H9B 0.9600
C9 H9C 0.9600
C10 H10A 0.9600
C10 H10B 0.9600
C10 H10C 0.9600
C11 C15 1.414(6)
C11 C12 1.431(6)
C11 C16 1.502(6)
C11 Ru2 2.292(4)
C12 C13 1.427(5)
C12 C17 1.494(5)
C12 Ru2 2.251(3)
C13 C14 1.411(6)
C13 C18 1.499(6)
C13 Ru2 2.239(3)
C14 C15 1.439(6)
C14 C19 1.496(6)
C14 Ru2 2.241(4)
C15 C20 1.497(6)
C15 Ru2 2.261(4)
C16 H16A 0.9600
C16 H16B 0.9600
C16 H16C 0.9600
C17 H17A 0.9600
C17 H17B 0.9600
C17 H17C 0.9600
C18 H18A 0.9600
C18 H18B 0.9600
C18 H18C 0.9600
C19 H19A 0.9600
C19 H19B 0.9600
C19 H19C 0.9600
C20 H20A 0.9600
C20 H20B 0.9600
C20 H20C 0.9600
C21 O1 1.139(5)
C21 Ru3 1.912(5)
C22 O2 1.152(6)
C22 Ru3 1.859(5)
C23 O3 1.134(5)
C23 Ru3 1.928(4)
C24 O4 1.180(4)
C24 Ru1 2.035(4)
C24 Ru2 2.068(4)
C24 Ru3 2.508(4)
C25 O5 1.138(6)
C25 Ru4 1.884(5)
C26 O6 1.144(6)
C26 Ru4 1.895(5)
C27 O7 1.139(5)
C27 Ru4 1.927(5)
B1 B2 1.660(7)
B1 Ru2 2.132(4)
B1 Ru1 2.145(4)
B1 H1X 0.99(4)
B1 H2X 1.43(4)
B2 B3 1.711(7)
B2 Ru4 2.101(4)
B2 Ru2 2.163(4)
B2 Ru1 2.182(4)
B2 H2X 1.15(4)
B3 Ru2 2.161(4)
B3 Ru3 2.214(4)
B3 Ru4 2.283(5)
B3 H3X 1.07(4)
Ru1 Ru2 2.7288(4)
Ru1 Ru3 2.8619(4)
Ru1 Ru4 2.8667(4)
Ru2 Ru3 2.7985(4)
Ru3 Ru4 2.7796(5)

loop_
_geom_torsion_atom_site_label_1
_geom_torsion_atom_site_label_2
_geom_torsion_atom_site_label_3
_geom_torsion_atom_site_label_4
_geom_torsion
C5 C1 C2 C3 1.2(4)
C7 C1 C2 C3 -171.5(4)
Ru1 C1 C2 C3 63.8(3)
C5 C1 C2 C8 174.0(4)
C7 C1 C2 C8 1.3(7)
Ru1 C1 C2 C8 -123.4(4)
C5 C1 C2 Ru1 -62.6(3)
C7 C1 C2 Ru1 124.7(4)
C1 C2 C3 C4 -2.0(4)
C8 C2 C3 C4 -174.8(4)
Ru1 C2 C3 C4 62.3(3)
C1 C2 C3 C9 167.1(4)
C8 C2 C3 C9 -5.6(7)
Ru1 C2 C3 C9 -128.6(4)
C1 C2 C3 Ru1 -64.3(3)
C8 C2 C3 Ru1 123.0(4)
C2 C3 C4 C5 2.1(5)
C9 C3 C4 C5 -167.4(4)
Ru1 C3 C4 C5 64.7(3)
C2 C3 C4 C10 167.6(4)
C9 C3 C4 C10 -1.9(7)
Ru1 C3 C4 C10 -129.8(5)
C2 C3 C4 Ru1 -62.6(3)
C9 C3 C4 Ru1 127.9(4)
C2 C1 C5 C4 0.0(5)
C7 C1 C5 C4 172.8(4)
Ru1 C1 C5 C4 -62.0(3)
C2 C1 C5 C6 -166.5(4)
C7 C1 C5 C6 6.3(7)
Ru1 C1 C5 C6 131.5(4)
C2 C1 C5 Ru1 62.0(3)
C7 C1 C5 Ru1 -125.2(4)
C3 C4 C5 C1 -1.3(5)
C10 C4 C5 C1 -166.7(4)
Ru1 C4 C5 C1 62.9(3)
C3 C4 C5 C6 165.1(4)
C10 C4 C5 C6 -0.3(7)
Ru1 C4 C5 C6 -130.7(5)
C3 C4 C5 Ru1 -64.3(3)
C10 C4 C5 Ru1 130.3(5)
C15 C11 C12 C13 2.1(4)
C16 C11 C12 C13 -172.3(4)
Ru2 C11 C12 C13 63.0(3)
C15 C11 C12 C17 174.7(4)
C16 C11 C12 C17 0.3(6)
Ru2 C11 C12 C17 -124.4(4)
C15 C11 C12 Ru2 -60.9(3)
C16 C11 C12 Ru2 124.7(4)
C11 C12 C13 C14 -1.6(4)
C17 C12 C13 C14 -174.3(3)
Ru2 C12 C13 C14 62.9(3)
C11 C12 C13 C18 171.2(4)
C17 C12 C13 C18 -1.5(6)
Ru2 C12 C13 C18 -124.3(4)
C11 C12 C13 Ru2 -64.4(3)
C17 C12 C13 Ru2 122.8(4)
C12 C13 C14 C15 0.5(4)
C18 C13 C14 C15 -172.4(4)
Ru2 C13 C14 C15 63.5(3)
C12 C13 C14 C19 171.4(4)
C18 C13 C14 C19 -1.4(6)
Ru2 C13 C14 C19 -125.6(4)
C12 C13 C14 Ru2 -63.0(3)
C18 C13 C14 Ru2 124.2(4)
C12 C11 C15 C14 -1.8(4)
C16 C11 C15 C14 172.5(4)
Ru2 C11 C15 C14 -62.3(3)
C12 C11 C15 C20 -174.6(4)
C16 C11 C15 C20 -0.3(7)
Ru2 C11 C15 C20 124.8(4)
C12 C11 C15 Ru2 60.5(3)
C16 C11 C15 Ru2 -125.2(4)
C13 C14 C15 C11 0.8(4)
C19 C14 C15 C11 -169.9(4)
Ru2 C14 C15 C11 63.9(3)
C13 C14 C15 C20 173.6(4)
C19 C14 C15 C20 2.9(7)
Ru2 C14 C15 C20 -123.2(4)
C13 C14 C15 Ru2 -63.1(3)
C19 C14 C15 Ru2 126.2(4)
Ru2 B1 B2 B3 -10.0(4)
Ru1 B1 B2 B3 -96.6(4)
Ru2 B1 B2 Ru4 118.7(5)
Ru1 B1 B2 Ru4 32.1(5)
Ru1 B1 B2 Ru2 -86.63(12)
Ru2 B1 B2 Ru1 86.63(12)
B1 B2 B3 Ru2 9.9(4)
Ru4 B2 B3 Ru2 -142.67(16)
Ru1 B2 B3 Ru2 -66.07(18)
B1 B2 B3 Ru3 84.0(4)
Ru4 B2 B3 Ru3 -68.58(15)
Ru2 B2 B3 Ru3 74.09(16)
Ru1 B2 B3 Ru3 8.0(3)
B1 B2 B3 Ru4 152.6(4)
Ru2 B2 B3 Ru4 142.67(16)
Ru1 B2 B3 Ru4 76.60(19)
O4 C24 Ru1 B1 124.5(5)
Ru2 C24 Ru1 B1 -31.86(16)
Ru3 C24 Ru1 B1 -107.60(15)
O4 C24 Ru1 B2 169.0(4)
Ru2 C24 Ru1 B2 12.63(16)
Ru3 C24 Ru1 B2 -63.12(14)
O4 C24 Ru1 C4 6.5(6)
Ru2 C24 Ru1 C4 -149.9(2)
Ru3 C24 Ru1 C4 134.4(3)
O4 C24 Ru1 C2 26.4(4)
Ru2 C24 Ru1 C2 -129.90(15)
Ru3 C24 Ru1 C2 154.35(13)
O4 C24 Ru1 C3 43.3(5)
Ru2 C24 Ru1 C3 -113.05(15)
Ru3 C24 Ru1 C3 171.21(13)
O4 C24 Ru1 C5 -27.6(5)
Ru2 C24 Ru1 C5 176.11(13)
Ru3 C24 Ru1 C5 100.36(15)
O4 C24 Ru1 C1 -9.9(4)
Ru2 C24 Ru1 C1 -166.28(15)
Ru3 C24 Ru1 C1 117.97(13)
O4 C24 Ru1 Ru2 156.3(5)
Ru3 C24 Ru1 Ru2 -75.75(10)
O4 C24 Ru1 Ru3 -127.9(5)
Ru2 C24 Ru1 Ru3 75.75(10)
O4 C24 Ru1 Ru4 -145.0(4)
Ru2 C24 Ru1 Ru4 58.69(13)
Ru3 C24 Ru1 Ru4 -17.06(11)
B2 B1 Ru1 C24 101.8(2)
Ru2 B1 Ru1 C24 31.17(15)
Ru2 B1 Ru1 B2 -70.7(2)
B2 B1 Ru1 C4 -108.7(2)
Ru2 B1 Ru1 C4 -179.41(14)
B2 B1 Ru1 C2 -170.9(2)
Ru2 B1 Ru1 C2 118.47(15)
B2 B1 Ru1 C3 -137.6(2)
Ru2 B1 Ru1 C3 151.70(17)
B2 B1 Ru1 C5 -118.4(3)
Ru2 B1 Ru1 C5 170.91(19)
B2 B1 Ru1 C1 -171.9(2)
Ru2 B1 Ru1 C1 117.43(19)
B2 B1 Ru1 Ru2 70.7(2)
B2 B1 Ru1 Ru3 44.3(2)
Ru2 B1 Ru1 Ru3 -26.34(14)
B2 B1 Ru1 Ru4 -12.6(2)
Ru2 B1 Ru1 Ru4 -83.31(11)
B1 B2 Ru1 C24 -81.5(2)
B3 B2 Ru1 C24 46.9(3)
Ru4 B2 Ru1 C24 115.97(15)
Ru2 B2 Ru1 C24 -12.27(16)
B3 B2 Ru1 B1 128.4(4)
Ru4 B2 Ru1 B1 -162.5(3)
Ru2 B2 Ru1 B1 69.2(2)
B1 B2 Ru1 C4 88.0(2)
B3 B2 Ru1 C4 -143.7(3)
Ru4 B2 Ru1 C4 -74.57(19)
Ru2 B2 Ru1 C4 157.19(15)
B1 B2 Ru1 C2 14.9(3)
B3 B2 Ru1 C2 143.3(3)
Ru4 B2 Ru1 C2 -147.62(19)
Ru2 B2 Ru1 C2 84.1(3)
B1 B2 Ru1 C3 47.6(3)
B3 B2 Ru1 C3 176.0(2)
Ru4 B2 Ru1 C3 -114.93(17)
Ru2 B2 Ru1 C3 116.83(16)
B1 B2 Ru1 C5 121.0(3)
B3 B2 Ru1 C5 -110.7(3)
Ru4 B2 Ru1 C5 -41.6(3)
Ru2 B2 Ru1 C5 -169.81(18)
B1 B2 Ru1 C1 87.7(17)
B3 B2 Ru1 C1 -144.0(16)
Ru4 B2 Ru1 C1 -74.9(17)
Ru2 B2 Ru1 C1 156.9(16)
B1 B2 Ru1 Ru2 -69.2(2)
B3 B2 Ru1 Ru2 59.1(2)
Ru4 B2 Ru1 Ru2 128.2(2)
B1 B2 Ru1 Ru3 -134.8(2)
B3 B2 Ru1 Ru3 -6.4(2)
Ru4 B2 Ru1 Ru3 62.68(10)
Ru2 B2 Ru1 Ru3 -65.56(9)
B1 B2 Ru1 Ru4 162.5(3)
B3 B2 Ru1 Ru4 -69.1(3)
Ru2 B2 Ru1 Ru4 -128.24(19)
C5 C4 Ru1 C24 -55.8(4)
C3 C4 Ru1 C24 60.3(4)
C10 C4 Ru1 C24 -178.3(4)
C5 C4 Ru1 B1 -169.6(3)
C3 C4 Ru1 B1 -53.5(3)
C10 C4 Ru1 B1 67.9(5)
C5 C4 Ru1 B2 143.2(3)
C3 C4 Ru1 B2 -100.7(3)
C10 C4 Ru1 B2 20.7(5)
C5 C4 Ru1 C2 -78.7(3)
C3 C4 Ru1 C2 37.4(2)
C10 C4 Ru1 C2 158.8(6)
C5 C4 Ru1 C3 -116.1(4)
C10 C4 Ru1 C3 121.4(6)
C3 C4 Ru1 C5 116.1(4)
C10 C4 Ru1 C5 -122.5(6)
C5 C4 Ru1 C1 -36.8(3)
C3 C4 Ru1 C1 79.3(3)
C10 C4 Ru1 C1 -159.3(6)
C5 C4 Ru1 Ru2 -170.7(2)
C3 C4 Ru1 Ru2 -54.6(4)
C10 C4 Ru1 Ru2 66.8(6)
C5 C4 Ru1 Ru3 53.1(3)
C3 C4 Ru1 Ru3 169.19(19)
C10 C4 Ru1 Ru3 -69.4(5)
C5 C4 Ru1 Ru4 98.3(3)
C3 C4 Ru1 Ru4 -145.6(2)
C10 C4 Ru1 Ru4 -24.2(5)
C1 C2 Ru1 C24 -89.2(3)
C3 C2 Ru1 C24 155.2(3)
C8 C2 Ru1 C24 32.8(4)
C1 C2 Ru1 B1 -178.7(3)
C3 C2 Ru1 B1 65.6(3)
C8 C2 Ru1 B1 -56.7(4)
C1 C2 Ru1 B2 170.7(3)
C3 C2 Ru1 B2 55.0(4)
C8 C2 Ru1 B2 -67.3(5)
C1 C2 Ru1 C4 78.2(3)
C3 C2 Ru1 C4 -37.4(2)
C8 C2 Ru1 C4 -159.7(5)
C1 C2 Ru1 C3 115.6(4)
C8 C2 Ru1 C3 -122.3(5)
C1 C2 Ru1 C5 36.5(2)
C3 C2 Ru1 C5 -79.1(3)
C8 C2 Ru1 C5 158.6(5)
C3 C2 Ru1 C1 -115.6(4)
C8 C2 Ru1 C1 122.1(5)
C1 C2 Ru1 Ru2 -129.6(2)
C3 C2 Ru1 Ru2 114.8(2)
C8 C2 Ru1 Ru2 -7.5(4)
C1 C2 Ru1 Ru3 -55.5(3)
C3 C2 Ru1 Ru3 -171.09(19)
C8 C2 Ru1 Ru3 66.6(5)
C1 C2 Ru1 Ru4 70.7(4)
C3 C2 Ru1 Ru4 -44.9(4)
C8 C2 Ru1 Ru4 -167.2(3)
C4 C3 Ru1 C24 -146.0(3)
C2 C3 Ru1 C24 -29.1(3)
C9 C3 Ru1 C24 94.2(5)
C4 C3 Ru1 B1 128.5(3)
C2 C3 Ru1 B1 -114.5(3)
C9 C3 Ru1 B1 8.7(5)
C4 C3 Ru1 B2 96.7(3)
C2 C3 Ru1 B2 -146.4(3)
C9 C3 Ru1 B2 -23.1(5)
C2 C3 Ru1 C4 117.0(4)
C9 C3 Ru1 C4 -119.8(6)
C4 C3 Ru1 C2 -117.0(4)
C9 C3 Ru1 C2 123.3(6)
C4 C3 Ru1 C5 -37.6(3)
C2 C3 Ru1 C5 79.4(3)
C9 C3 Ru1 C5 -157.4(5)
C4 C3 Ru1 C1 -79.0(3)
C2 C3 Ru1 C1 37.9(3)
C9 C3 Ru1 C1 161.2(5)
C4 C3 Ru1 Ru2 155.2(2)
C2 C3 Ru1 Ru2 -87.8(3)
C9 C3 Ru1 Ru2 35.4(5)
C4 C3 Ru1 Ru3 -65.9(10)
C2 C3 Ru1 Ru3 51.0(10)
C9 C3 Ru1 Ru3 174.3(6)
C4 C3 Ru1 Ru4 43.1(3)
C2 C3 Ru1 Ru4 160.1(2)
C9 C3 Ru1 Ru4 -76.7(5)
C1 C5 Ru1 C24 31.0(3)
C4 C5 Ru1 C24 148.3(3)
C6 C5 Ru1 C24 -90.6(5)
C1 C5 Ru1 B1 -101.3(3)
C4 C5 Ru1 B1 15.9(4)
C6 C5 Ru1 B1 137.1(5)
C1 C5 Ru1 B2 -174.6(3)
C4 C5 Ru1 B2 -57.4(4)
C6 C5 Ru1 B2 63.8(6)
C1 C5 Ru1 C4 -117.2(4)
C6 C5 Ru1 C4 121.2(6)
C1 C5 Ru1 C2 -37.0(2)
C4 C5 Ru1 C2 80.2(3)
C6 C5 Ru1 C2 -158.6(6)
C1 C5 Ru1 C3 -79.3(3)
C4 C5 Ru1 C3 37.9(3)
C6 C5 Ru1 C3 159.1(6)
C4 C5 Ru1 C1 117.2(4)
C6 C5 Ru1 C1 -121.6(6)
C1 C5 Ru1 Ru2 44.7(7)
C4 C5 Ru1 Ru2 161.9(4)
C6 C5 Ru1 Ru2 -76.9(8)
C1 C5 Ru1 Ru3 96.8(2)
C4 C5 Ru1 Ru3 -146.0(2)
C6 C5 Ru1 Ru3 -24.8(5)
C1 C5 Ru1 Ru4 156.1(2)
C4 C5 Ru1 Ru4 -86.7(3)
C6 C5 Ru1 Ru4 34.4(5)
C5 C1 Ru1 C24 -153.2(3)
C2 C1 Ru1 C24 89.0(3)
C7 C1 Ru1 C24 -32.2(5)
C5 C1 Ru1 B1 119.5(3)
C2 C1 Ru1 B1 1.7(4)
C7 C1 Ru1 B1 -119.5(4)
C5 C1 Ru1 B2 37.5(17)
C2 C1 Ru1 B2 -80.2(17)
C7 C1 Ru1 B2 158.5(15)
C5 C1 Ru1 C4 37.2(3)
C2 C1 Ru1 C4 -80.5(3)
C7 C1 Ru1 C4 158.3(5)
C5 C1 Ru1 C2 117.8(4)
C7 C1 Ru1 C2 -121.2(6)
C5 C1 Ru1 C3 79.6(3)
C2 C1 Ru1 C3 -38.2(2)
C7 C1 Ru1 C3 -159.4(5)
C2 C1 Ru1 C5 -117.8(4)
C7 C1 Ru1 C5 121.0(6)
C5 C1 Ru1 Ru2 -167.7(2)
C2 C1 Ru1 Ru2 74.5(3)
C7 C1 Ru1 Ru2 -46.7(5)
C5 C1 Ru1 Ru3 -98.5(2)
C2 C1 Ru1 Ru3 143.7(2)
C7 C1 Ru1 Ru3 22.5(5)
C5 C1 Ru1 Ru4 -32.3(3)
C2 C1 Ru1 Ru4 -150.1(2)
C7 C1 Ru1 Ru4 88.7(5)
O4 C24 Ru2 B1 -124.7(4)
Ru1 C24 Ru2 B1 32.08(16)
Ru3 C24 Ru2 B1 110.69(14)
O4 C24 Ru2 B3 143.6(4)
Ru1 C24 Ru2 B3 -59.62(18)
Ru3 C24 Ru2 B3 18.99(17)
O4 C24 Ru2 B2 -169.6(4)
Ru1 C24 Ru2 B2 -12.73(17)
Ru3 C24 Ru2 B2 65.88(14)
O4 C24 Ru2 C13 14.1(6)
Ru1 C24 Ru2 C13 170.9(2)
Ru3 C24 Ru2 C13 -110.5(3)
O4 C24 Ru2 C14 -42.6(5)
Ru1 C24 Ru2 C14 114.26(18)
Ru3 C24 Ru2 C14 -167.12(15)
O4 C24 Ru2 C12 31.5(5)
Ru1 C24 Ru2 C12 -171.72(12)
Ru3 C24 Ru2 C12 -93.11(14)
O4 C24 Ru2 C15 -30.7(4)
Ru1 C24 Ru2 C15 126.10(14)
Ru3 C24 Ru2 C15 -155.29(12)
O4 C24 Ru2 C11 4.4(4)
Ru1 C24 Ru2 C11 161.24(15)
Ru3 C24 Ru2 C11 -120.15(12)
O4 C24 Ru2 Ru1 -156.8(5)
Ru3 C24 Ru2 Ru1 78.61(10)
O4 C24 Ru2 Ru3 124.6(4)
Ru1 C24 Ru2 Ru3 -78.61(10)
B2 B1 Ru2 C24 -101.7(2)
Ru1 B1 Ru2 C24 -30.62(15)
B2 B1 Ru2 B3 5.8(2)
Ru1 B1 Ru2 B3 76.89(16)
Ru1 B1 Ru2 B2 71.1(2)
B2 B1 Ru2 C13 99.0(2)
Ru1 B1 Ru2 C13 170.11(12)
B2 B1 Ru2 C14 123.7(2)
Ru1 B1 Ru2 C14 -165.23(16)
B2 B1 Ru2 C12 119.6(3)
Ru1 B1 Ru2 C12 -169.3(2)
B2 B1 Ru2 C15 159.9(2)
Ru1 B1 Ru2 C15 -129.07(15)
B2 B1 Ru2 C11 169.6(2)
Ru1 B1 Ru2 C11 -119.34(16)
B2 B1 Ru2 Ru1 -71.1(2)
B2 B1 Ru2 Ru3 -43.7(2)
Ru1 B1 Ru2 Ru3 27.36(15)
B2 B3 Ru2 C24 84.2(2)
Ru3 B3 Ru2 C24 -21.20(18)
Ru4 B3 Ru2 C24 47.5(3)
B2 B3 Ru2 B1 -5.7(2)
Ru3 B3 Ru2 B1 -111.11(16)
Ru4 B3 Ru2 B1 -42.4(2)
Ru3 B3 Ru2 B2 -105.4(2)
Ru4 B3 Ru2 B2 -36.7(2)
B2 B3 Ru2 C13 -118.4(2)
Ru3 B3 Ru2 C13 136.23(15)
Ru4 B3 Ru2 C13 -155.1(2)
B2 B3 Ru2 C14 -90.8(2)
Ru3 B3 Ru2 C14 163.75(12)
Ru4 B3 Ru2 C14 -127.58(19)
B2 B3 Ru2 C12 -154.6(2)
Ru3 B3 Ru2 C12 100.00(14)
Ru4 B3 Ru2 C12 168.7(2)
B2 B3 Ru2 C15 -108.5(4)
Ru3 B3 Ru2 C15 146.1(3)
Ru4 B3 Ru2 C15 -145.3(3)
B2 B3 Ru2 C11 -167.4(2)
Ru3 B3 Ru2 C11 87.2(2)
Ru4 B3 Ru2 C11 155.88(18)
B2 B3 Ru2 Ru1 43.90(18)
Ru3 B3 Ru2 Ru1 -61.51(10)
Ru4 B3 Ru2 Ru1 7.16(18)
B2 B3 Ru2 Ru3 105.4(2)
Ru4 B3 Ru2 Ru3 68.67(17)
B1 B2 Ru2 C24 81.3(2)
B3 B2 Ru2 C24 -106.7(2)
Ru4 B2 Ru2 C24 -61.4(3)
Ru1 B2 Ru2 C24 12.06(16)
B3 B2 Ru2 B1 172.0(3)
Ru4 B2 Ru2 B1 -142.7(4)
Ru1 B2 Ru2 B1 -69.2(2)
B1 B2 Ru2 B3 -172.0(3)
Ru4 B2 Ru2 B3 45.3(2)
Ru1 B2 Ru2 B3 118.8(2)
B1 B2 Ru2 C13 -100.7(2)
B3 B2 Ru2 C13 71.3(2)
Ru4 B2 Ru2 C13 116.6(2)
Ru1 B2 Ru2 C13 -169.90(12)
B1 B2 Ru2 C14 -61.4(2)
B3 B2 Ru2 C14 110.6(2)
Ru4 B2 Ru2 C14 155.9(2)
Ru1 B2 Ru2 C14 -130.66(14)
B1 B2 Ru2 C12 -129.9(3)
B3 B2 Ru2 C12 42.1(3)
Ru4 B2 Ru2 C12 87.4(3)
Ru1 B2 Ru2 C12 160.90(17)
B1 B2 Ru2 C15 -29.5(3)
B3 B2 Ru2 C15 142.4(2)
Ru4 B2 Ru2 C15 -172.25(19)
Ru1 B2 Ru2 C15 -98.8(2)
B1 B2 Ru2 C11 -58.8(11)
B3 B2 Ru2 C11 113.2(10)
Ru4 B2 Ru2 C11 158.5(8)
Ru1 B2 Ru2 C11 -128.1(9)
B1 B2 Ru2 Ru1 69.2(2)
B3 B2 Ru2 Ru1 -118.8(2)
Ru4 B2 Ru2 Ru1 -73.5(2)
B1 B2 Ru2 Ru3 136.6(2)
B3 B2 Ru2 Ru3 -51.40(18)
Ru4 B2 Ru2 Ru3 -6.1(2)
Ru1 B2 Ru2 Ru3 67.37(9)
C14 C13 Ru2 C24 -90.5(4)
C12 C13 Ru2 C24 26.6(4)
C18 C13 Ru2 C24 148.4(4)
C14 C13 Ru2 B1 44.0(3)
C12 C13 Ru2 B1 161.2(2)
C18 C13 Ru2 B1 -77.1(4)
C14 C13 Ru2 B3 136.9(3)
C12 C13 Ru2 B3 -105.9(3)
C18 C13 Ru2 B3 15.9(4)
C14 C13 Ru2 B2 93.4(3)
C12 C13 Ru2 B2 -149.5(2)
C18 C13 Ru2 B2 -27.7(4)
C12 C13 Ru2 C14 117.1(3)
C18 C13 Ru2 C14 -121.1(5)
C14 C13 Ru2 C12 -117.1(3)
C18 C13 Ru2 C12 121.8(5)
C14 C13 Ru2 C15 -38.1(2)
C12 C13 Ru2 C15 79.1(3)
C18 C13 Ru2 C15 -159.1(4)
C14 C13 Ru2 C11 -79.5(3)
C12 C13 Ru2 C11 37.7(2)
C18 C13 Ru2 C11 159.4(4)
C14 C13 Ru2 Ru1 68.3(4)
C12 C13 Ru2 Ru1 -174.6(2)
C18 C13 Ru2 Ru1 -52.8(6)
C14 C13 Ru2 Ru3 178.57(19)
C12 C13 Ru2 Ru3 -64.3(3)
C18 C13 Ru2 Ru3 57.5(4)
C13 C14 Ru2 C24 136.1(2)
C15 C14 Ru2 C24 19.6(3)
C19 C14 Ru2 C24 -103.6(4)
C13 C14 Ru2 B1 -139.9(3)
C15 C14 Ru2 B1 103.6(3)
C19 C14 Ru2 B1 -19.5(4)
C13 C14 Ru2 B3 -50.5(3)
C15 C14 Ru2 B3 -167.0(2)
C19 C14 Ru2 B3 69.8(5)
C13 C14 Ru2 B2 -100.9(3)
C15 C14 Ru2 B2 142.6(2)
C19 C14 Ru2 B2 19.5(5)
C15 C14 Ru2 C13 -116.5(3)
C19 C14 Ru2 C13 120.4(5)
C13 C14 Ru2 C12 37.5(2)
C15 C14 Ru2 C12 -78.9(3)
C19 C14 Ru2 C12 157.9(5)
C13 C14 Ru2 C15 116.5(3)
C19 C14 Ru2 C15 -123.1(5)
C13 C14 Ru2 C11 79.6(3)
C15 C14 Ru2 C11 -36.9(2)
C19 C14 Ru2 C11 -160.1(5)
C13 C14 Ru2 Ru1 -155.60(18)
C15 C14 Ru2 Ru1 87.9(2)
C19 C14 Ru2 Ru1 -35.2(5)
C13 C14 Ru2 Ru3 -3.9(5)
C15 C14 Ru2 Ru3 -120.3(4)
C19 C14 Ru2 Ru3 116.5(4)
C13 C12 Ru2 C24 -165.8(2)
C11 C12 Ru2 C24 -49.5(3)
C17 C12 Ru2 C24 74.1(4)
C13 C12 Ru2 B1 -32.6(4)
C11 C12 Ru2 B1 83.7(4)
C17 C12 Ru2 B1 -152.7(4)
C13 C12 Ru2 B3 78.5(3)
C11 C12 Ru2 B3 -165.2(2)
C17 C12 Ru2 B3 -41.6(4)
C13 C12 Ru2 B2 48.7(3)
C11 C12 Ru2 B2 165.0(3)
C17 C12 Ru2 B2 -71.4(4)
C11 C12 Ru2 C13 116.3(3)
C17 C12 Ru2 C13 -120.1(5)
C13 C12 Ru2 C14 -37.2(2)
C11 C12 Ru2 C14 79.0(3)
C17 C12 Ru2 C14 -157.3(4)
C13 C12 Ru2 C15 -79.9(3)
C11 C12 Ru2 C15 36.4(2)
C17 C12 Ru2 C15 160.0(4)
C13 C12 Ru2 C11 -116.3(3)
C17 C12 Ru2 C11 123.6(5)
C13 C12 Ru2 Ru1 174.4(2)
C11 C12 Ru2 Ru1 -69.3(4)
C17 C12 Ru2 Ru1 54.3(6)
C13 C12 Ru2 Ru3 131.0(2)
C11 C12 Ru2 Ru3 -112.8(2)
C17 C12 Ru2 Ru3 10.9(4)
C11 C15 Ru2 C24 77.2(2)
C14 C15 Ru2 C24 -166.0(2)
C20 C15 Ru2 C24 -45.1(5)
C11 C15 Ru2 B1 167.2(3)
C14 C15 Ru2 B1 -76.0(3)
C20 C15 Ru2 B1 44.8(5)
C11 C15 Ru2 B3 -90.5(4)
C14 C15 Ru2 B3 26.3(5)
C20 C15 Ru2 B3 147.1(5)
C11 C15 Ru2 B2 -172.2(2)
C14 C15 Ru2 B2 -55.4(3)
C20 C15 Ru2 B2 65.5(5)
C11 C15 Ru2 C13 -79.3(3)
C14 C15 Ru2 C13 37.5(2)
C20 C15 Ru2 C13 158.3(5)
C11 C15 Ru2 C14 -116.8(3)
C20 C15 Ru2 C14 120.8(6)
C11 C15 Ru2 C12 -36.9(2)
C14 C15 Ru2 C12 79.9(2)
C20 C15 Ru2 C12 -159.2(5)
C14 C15 Ru2 C11 116.8(3)
C20 C15 Ru2 C11 -122.3(6)
C11 C15 Ru2 Ru1 122.1(2)
C14 C15 Ru2 Ru1 -121.0(2)
C20 C15 Ru2 Ru1 -0.2(5)
C11 C15 Ru2 Ru3 33.7(3)
C14 C15 Ru2 Ru3 150.56(19)
C20 C15 Ru2 Ru3 -88.6(5)
C15 C11 Ru2 C24 -105.3(3)
C12 C11 Ru2 C24 136.5(2)
C16 C11 Ru2 C24 16.5(4)
C15 C11 Ru2 B1 -16.6(3)
C12 C11 Ru2 B1 -134.8(3)
C16 C11 Ru2 B1 105.2(4)
C15 C11 Ru2 B3 139.5(3)
C12 C11 Ru2 B3 21.3(3)
C16 C11 Ru2 B3 -98.7(5)
C15 C11 Ru2 B2 35.3(11)
C12 C11 Ru2 B2 -82.9(10)
C16 C11 Ru2 B2 157.0(9)
C15 C11 Ru2 C13 80.2(3)
C12 C11 Ru2 C13 -38.0(2)
C16 C11 Ru2 C13 -158.1(5)
C15 C11 Ru2 C14 38.1(2)
C12 C11 Ru2 C14 -80.2(2)
C16 C11 Ru2 C14 159.8(5)
C15 C11 Ru2 C12 118.2(3)
C16 C11 Ru2 C12 -120.0(5)
C12 C11 Ru2 C15 -118.2(3)
C16 C11 Ru2 C15 121.7(5)
C15 C11 Ru2 Ru1 -86.0(3)
C12 C11 Ru2 Ru1 155.83(17)
C16 C11 Ru2 Ru1 35.8(5)
C15 C11 Ru2 Ru3 -161.2(2)
C12 C11 Ru2 Ru3 80.6(2)
C16 C11 Ru2 Ru3 -39.4(4)
B1 Ru1 Ru2 C24 136.6(2)
B2 Ru1 Ru2 C24 -163.8(2)
C4 Ru1 Ru2 C24 137.9(3)
C2 Ru1 Ru2 C24 59.22(19)
C3 Ru1 Ru2 C24 101.1(2)
C5 Ru1 Ru2 C24 -15.9(5)
C1 Ru1 Ru2 C24 19.4(2)
Ru3 Ru1 Ru2 C24 -73.10(14)
Ru4 Ru1 Ru2 C24 -128.71(14)
C24 Ru1 Ru2 B1 -136.6(2)
B2 Ru1 Ru2 B1 59.7(2)
C4 Ru1 Ru2 B1 1.4(3)
C2 Ru1 Ru2 B1 -77.4(2)
C3 Ru1 Ru2 B1 -35.5(2)
C5 Ru1 Ru2 B1 -152.4(6)
C1 Ru1 Ru2 B1 -117.2(2)
Ru3 Ru1 Ru2 B1 150.34(17)
Ru4 Ru1 Ru2 B1 94.72(17)
C24 Ru1 Ru2 B3 123.62(19)
B1 Ru1 Ru2 B3 -99.8(2)
B2 Ru1 Ru2 B3 -40.2(2)
C4 Ru1 Ru2 B3 -98.4(3)
C2 Ru1 Ru2 B3 -177.17(18)
C3 Ru1 Ru2 B3 -135.26(19)
C5 Ru1 Ru2 B3 107.7(5)
C1 Ru1 Ru2 B3 143.0(2)
Ru3 Ru1 Ru2 B3 50.52(13)
Ru4 Ru1 Ru2 B3 -5.09(13)
C24 Ru1 Ru2 B2 163.8(2)
B1 Ru1 Ru2 B2 -59.7(2)
C4 Ru1 Ru2 B2 -58.3(3)
C2 Ru1 Ru2 B2 -137.0(2)
C3 Ru1 Ru2 B2 -95.1(2)
C5 Ru1 Ru2 B2 147.9(6)
C1 Ru1 Ru2 B2 -176.8(2)
Ru3 Ru1 Ru2 B2 90.68(16)
Ru4 Ru1 Ru2 B2 35.07(16)
C24 Ru1 Ru2 C13 -166.0(4)
B1 Ru1 Ru2 C13 -29.4(4)
B2 Ru1 Ru2 C13 30.3(4)
C4 Ru1 Ru2 C13 -28.0(4)
C2 Ru1 Ru2 C13 -106.8(3)
C3 Ru1 Ru2 C13 -64.9(3)
C5 Ru1 Ru2 C13 178.2(6)
C1 Ru1 Ru2 C13 -146.6(4)
Ru3 Ru1 Ru2 C13 120.9(3)
Ru4 Ru1 Ru2 C13 65.3(3)
C24 Ru1 Ru2 C14 -116.1(2)
B1 Ru1 Ru2 C14 20.5(2)
B2 Ru1 Ru2 C14 80.1(2)
C4 Ru1 Ru2 C14 21.8(3)
C2 Ru1 Ru2 C14 -56.9(2)
C3 Ru1 Ru2 C14 -15.0(2)
C5 Ru1 Ru2 C14 -132.0(6)
C1 Ru1 Ru2 C14 -96.7(2)
Ru3 Ru1 Ru2 C14 170.79(15)
Ru4 Ru1 Ru2 C14 115.18(15)
C24 Ru1 Ru2 C12 24.4(4)
B1 Ru1 Ru2 C12 161.0(4)
B2 Ru1 Ru2 C12 -139.3(4)
C4 Ru1 Ru2 C12 162.4(4)
C2 Ru1 Ru2 C12 83.7(4)
C3 Ru1 Ru2 C12 125.6(4)
C5 Ru1 Ru2 C12 8.6(6)
C1 Ru1 Ru2 C12 43.8(4)
Ru3 Ru1 Ru2 C12 -48.7(3)
Ru4 Ru1 Ru2 C12 -104.3(3)
C24 Ru1 Ru2 C15 -70.5(2)
B1 Ru1 Ru2 C15 66.0(2)
B2 Ru1 Ru2 C15 125.7(2)
C4 Ru1 Ru2 C15 67.4(3)
C2 Ru1 Ru2 C15 -11.33(18)
C3 Ru1 Ru2 C15 30.6(2)
C5 Ru1 Ru2 C15 -86.4(5)
C1 Ru1 Ru2 C15 -51.1(2)
Ru3 Ru1 Ru2 C15 -143.64(14)
Ru4 Ru1 Ru2 C15 160.75(14)
C24 Ru1 Ru2 C11 -26.5(2)
B1 Ru1 Ru2 C11 110.0(2)
B2 Ru1 Ru2 C11 169.7(2)
C4 Ru1 Ru2 C11 111.4(3)
C2 Ru1 Ru2 C11 32.67(19)
C3 Ru1 Ru2 C11 74.6(2)
C5 Ru1 Ru2 C11 -42.4(6)
C1 Ru1 Ru2 C11 -7.1(2)
Ru3 Ru1 Ru2 C11 -99.64(15)
Ru4 Ru1 Ru2 C11 -155.26(15)
C24 Ru1 Ru2 Ru3 73.10(14)
B1 Ru1 Ru2 Ru3 -150.34(17)
B2 Ru1 Ru2 Ru3 -90.68(16)
C4 Ru1 Ru2 Ru3 -149.0(3)
C2 Ru1 Ru2 Ru3 132.31(12)
C3 Ru1 Ru2 Ru3 174.21(14)
C5 Ru1 Ru2 Ru3 57.2(5)
C1 Ru1 Ru2 Ru3 92.50(15)
Ru4 Ru1 Ru2 Ru3 -55.616(12)
O2 C22 Ru3 C21 87(33)
O2 C22 Ru3 C23 -8(33)
O2 C22 Ru3 B3 -148(33)
O2 C22 Ru3 C24 141(33)
O2 C22 Ru3 Ru4 -96(33)
O2 C22 Ru3 Ru2 178(100)
O2 C22 Ru3 Ru1 -116(33)
O1 C21 Ru3 C22 -13(5)
O1 C21 Ru3 C23 87(5)
O1 C21 Ru3 B3 -89(5)
O1 C21 Ru3 C24 -170(5)
O1 C21 Ru3 Ru4 -135(4)
O1 C21 Ru3 Ru2 -127(5)
O1 C21 Ru3 Ru1 179(100)
O3 C23 Ru3 C22 54(7)
O3 C23 Ru3 C21 -37(7)
O3 C23 Ru3 B3 137(7)
O3 C23 Ru3 C24 -111(7)
O3 C23 Ru3 Ru4 145(7)
O3 C23 Ru3 Ru2 -135(7)
O3 C23 Ru3 Ru1 -154(7)
B2 B3 Ru3 C22 158.9(3)
Ru2 B3 Ru3 C22 -137.1(2)
Ru4 B3 Ru3 C22 101.5(2)
B2 B3 Ru3 C21 -119.2(3)
Ru2 B3 Ru3 C21 -55.3(2)
Ru4 B3 Ru3 C21 -176.58(18)
B2 B3 Ru3 C23 68.2(4)
Ru2 B3 Ru3 C23 132.2(3)
Ru4 B3 Ru3 C23 10.8(3)
B2 B3 Ru3 C24 -47.4(2)
Ru2 B3 Ru3 C24 16.54(14)
Ru4 B3 Ru3 C24 -104.79(12)
B2 B3 Ru3 Ru4 57.4(2)
Ru2 B3 Ru3 Ru4 121.33(18)
B2 B3 Ru3 Ru2 -64.0(2)
Ru4 B3 Ru3 Ru2 -121.33(18)
B2 B3 Ru3 Ru1 -5.9(2)
Ru2 B3 Ru3 Ru1 58.10(10)
Ru4 B3 Ru3 Ru1 -63.23(8)
O4 C24 Ru3 C22 -84.7(5)
Ru1 C24 Ru3 C22 136.9(4)
Ru2 C24 Ru3 C22 50.4(4)
O4 C24 Ru3 C21 -27.4(3)
Ru1 C24 Ru3 C21 -165.84(17)
Ru2 C24 Ru3 C21 107.67(16)
O4 C24 Ru3 C23 63.1(4)
Ru1 C24 Ru3 C23 -75.33(17)
Ru2 C24 Ru3 C23 -161.82(15)
O4 C24 Ru3 B3 -152.7(3)
Ru1 C24 Ru3 B3 68.84(16)
Ru2 C24 Ru3 B3 -17.65(15)
O4 C24 Ru3 Ru4 154.9(3)
Ru1 C24 Ru3 Ru4 16.42(11)
Ru2 C24 Ru3 Ru4 -70.06(9)
O4 C24 Ru3 Ru2 -135.1(4)
Ru1 C24 Ru3 Ru2 86.49(11)
O4 C24 Ru3 Ru1 138.4(4)
Ru2 C24 Ru3 Ru1 -86.49(11)
C24 Ru2 Ru3 C22 -156.8(2)
B1 Ru2 Ru3 C22 124.6(2)
B3 Ru2 Ru3 C22 46.8(3)
B2 Ru2 Ru3 C22 93.7(2)
C13 Ru2 Ru3 C22 -11.8(2)
C14 Ru2 Ru3 C22 -9.0(4)
C12 Ru2 Ru3 C22 -46.0(2)
C15 Ru2 Ru3 C22 -104.8(3)
C11 Ru2 Ru3 C22 -83.6(2)
Ru1 Ru2 Ru3 C22 148.2(2)
C24 Ru2 Ru3 C21 -66.17(18)
B1 Ru2 Ru3 C21 -144.9(2)
B3 Ru2 Ru3 C21 137.3(2)
B2 Ru2 Ru3 C21 -175.75(19)
C13 Ru2 Ru3 C21 78.77(19)
C14 Ru2 Ru3 C21 81.6(4)
C12 Ru2 Ru3 C21 44.61(18)
C15 Ru2 Ru3 C21 -14.3(2)
C11 Ru2 Ru3 C21 7.02(18)
Ru1 Ru2 Ru3 C21 -121.23(14)
C24 Ru2 Ru3 C23 32.5(3)
B1 Ru2 Ru3 C23 -46.1(3)
B3 Ru2 Ru3 C23 -123.9(3)
B2 Ru2 Ru3 C23 -77.0(3)
C13 Ru2 Ru3 C23 177.5(3)
C14 Ru2 Ru3 C23 -179.7(4)
C12 Ru2 Ru3 C23 143.3(3)
C15 Ru2 Ru3 C23 84.5(3)
C11 Ru2 Ru3 C23 105.7(3)
Ru1 Ru2 Ru3 C23 -22.5(3)
C24 Ru2 Ru3 B3 156.5(2)
B1 Ru2 Ru3 B3 77.8(2)
B2 Ru2 Ru3 B3 46.9(2)
C13 Ru2 Ru3 B3 -58.6(2)
C14 Ru2 Ru3 B3 -55.7(4)
C12 Ru2 Ru3 B3 -92.7(2)
C15 Ru2 Ru3 B3 -151.6(3)
C11 Ru2 Ru3 B3 -130.3(2)
Ru1 Ru2 Ru3 B3 101.42(17)
B1 Ru2 Ru3 C24 -78.69(18)
B3 Ru2 Ru3 C24 -156.5(2)
B2 Ru2 Ru3 C24 -109.58(17)
C13 Ru2 Ru3 C24 144.94(17)
C14 Ru2 Ru3 C24 147.8(4)
C12 Ru2 Ru3 C24 110.78(16)
C15 Ru2 Ru3 C24 51.9(2)
C11 Ru2 Ru3 C24 73.18(16)
Ru1 Ru2 Ru3 C24 -55.06(11)
C24 Ru2 Ru3 Ru4 113.35(11)
B1 Ru2 Ru3 Ru4 34.66(14)
B3 Ru2 Ru3 Ru4 -43.14(17)
B2 Ru2 Ru3 Ru4 3.77(13)
C13 Ru2 Ru3 Ru4 -101.71(12)
C14 Ru2 Ru3 Ru4 -98.9(4)
C12 Ru2 Ru3 Ru4 -135.88(11)
C15 Ru2 Ru3 Ru4 165.3(2)
C11 Ru2 Ru3 Ru4 -173.47(11)
Ru1 Ru2 Ru3 Ru4 58.285(11)
C24 Ru2 Ru3 Ru1 55.06(11)
B1 Ru2 Ru3 Ru1 -23.63(14)
B3 Ru2 Ru3 Ru1 -101.42(17)
B2 Ru2 Ru3 Ru1 -54.52(13)
C13 Ru2 Ru3 Ru1 -159.99(12)
C14 Ru2 Ru3 Ru1 -157.1(4)
C12 Ru2 Ru3 Ru1 165.84(11)
C15 Ru2 Ru3 Ru1 107.0(2)
C11 Ru2 Ru3 Ru1 128.25(11)
C24 Ru1 Ru3 C22 -139.0(3)
B1 Ru1 Ru3 C22 -58.4(3)
B2 Ru1 Ru3 C22 -27.1(3)
C4 Ru1 Ru3 C22 79.0(4)
C2 Ru1 Ru3 C22 -179.5(4)
C3 Ru1 Ru3 C22 136.4(9)
C5 Ru1 Ru3 C22 109.8(3)
C1 Ru1 Ru3 C22 148.7(3)
Ru2 Ru1 Ru3 C22 -81.6(3)
Ru4 Ru1 Ru3 C22 22.7(3)
C24 Ru1 Ru3 C21 15.19(18)
B1 Ru1 Ru3 C21 95.75(19)
B2 Ru1 Ru3 C21 127.11(18)
C4 Ru1 Ru3 C21 -126.8(2)
C2 Ru1 Ru3 C21 -25.3(2)
C3 Ru1 Ru3 C21 -69.4(9)
C5 Ru1 Ru3 C21 -96.02(19)
C1 Ru1 Ru3 C21 -57.11(19)
Ru2 Ru1 Ru3 C21 72.60(14)
Ru4 Ru1 Ru3 C21 176.86(14)
C24 Ru1 Ru3 C23 110.14(19)
B1 Ru1 Ru3 C23 -169.3(2)
B2 Ru1 Ru3 C23 -137.9(2)
C4 Ru1 Ru3 C23 -31.9(2)
C2 Ru1 Ru3 C23 69.7(2)
C3 Ru1 Ru3 C23 25.5(9)
C5 Ru1 Ru3 C23 -1.1(2)
C1 Ru1 Ru3 C23 37.8(2)
Ru2 Ru1 Ru3 C23 167.55(15)
Ru4 Ru1 Ru3 C23 -88.19(15)
C24 Ru1 Ru3 B3 -107.15(17)
B1 Ru1 Ru3 B3 -26.59(18)
B2 Ru1 Ru3 B3 4.77(17)
C4 Ru1 Ru3 B3 110.8(2)
C2 Ru1 Ru3 B3 -147.6(2)
C3 Ru1 Ru3 B3 168.3(9)
C5 Ru1 Ru3 B3 141.64(18)
C1 Ru1 Ru3 B3 -179.44(17)
Ru2 Ru1 Ru3 B3 -49.74(12)
Ru4 Ru1 Ru3 B3 54.52(12)
B1 Ru1 Ru3 C24 80.56(18)
B2 Ru1 Ru3 C24 111.92(17)
C4 Ru1 Ru3 C24 -142.0(2)
C2 Ru1 Ru3 C24 -40.5(2)
C3 Ru1 Ru3 C24 -84.6(9)
C5 Ru1 Ru3 C24 -111.21(18)
C1 Ru1 Ru3 C24 -72.30(17)
Ru2 Ru1 Ru3 C24 57.40(12)
Ru4 Ru1 Ru3 C24 161.66(12)
C24 Ru1 Ru3 Ru4 -161.66(12)
B1 Ru1 Ru3 Ru4 -81.11(13)
B2 Ru1 Ru3 Ru4 -49.75(12)
C4 Ru1 Ru3 Ru4 56.31(18)
C2 Ru1 Ru3 Ru4 157.85(16)
C3 Ru1 Ru3 Ru4 113.7(9)
C5 Ru1 Ru3 Ru4 87.13(13)
C1 Ru1 Ru3 Ru4 126.04(12)
Ru2 Ru1 Ru3 Ru4 -104.260(13)
C24 Ru1 Ru3 Ru2 -57.40(12)
B1 Ru1 Ru3 Ru2 23.16(13)
B2 Ru1 Ru3 Ru2 54.51(12)
C4 Ru1 Ru3 Ru2 160.57(18)
C2 Ru1 Ru3 Ru2 -97.89(16)
C3 Ru1 Ru3 Ru2 -142.0(9)
C5 Ru1 Ru3 Ru2 -168.61(13)
C1 Ru1 Ru3 Ru2 -129.70(12)
Ru4 Ru1 Ru3 Ru2 104.260(13)
O5 C25 Ru4 C26 118(14)
O5 C25 Ru4 C27 -143(14)
O5 C25 Ru4 B2 31(14)
O5 C25 Ru4 B3 0(14)
O5 C25 Ru4 Ru3 -48(14)
O5 C25 Ru4 Ru1 -14(15)
O6 C26 Ru4 C25 -86(7)
O6 C26 Ru4 C27 -179(100)
O6 C26 Ru4 B2 30(7)
O6 C26 Ru4 B3 -2(7)
O6 C26 Ru4 Ru3 54(7)
O6 C26 Ru4 Ru1 78(7)
O7 C27 Ru4 C25 -23(9)
O7 C27 Ru4 C26 73(9)
O7 C27 Ru4 B2 167(8)
O7 C27 Ru4 B3 -104(9)
O7 C27 Ru4 Ru3 -125(9)
O7 C27 Ru4 Ru1 174(9)
B1 B2 Ru4 C25 170.9(5)
B3 B2 Ru4 C25 -46.3(3)
Ru2 B2 Ru4 C25 -89.4(3)
Ru1 B2 Ru4 C25 -159.9(2)
B1 B2 Ru4 C26 77.7(5)
B3 B2 Ru4 C26 -139.5(3)
Ru2 B2 Ru4 C26 177.4(3)
Ru1 B2 Ru4 C26 106.9(2)
B1 B2 Ru4 C27 -20.3(7)
B3 B2 Ru4 C27 122.5(4)
Ru2 B2 Ru4 C27 79.4(5)
Ru1 B2 Ru4 C27 9.0(5)
B1 B2 Ru4 B3 -142.8(6)
Ru2 B2 Ru4 B3 -43.1(2)
Ru1 B2 Ru4 B3 -113.5(2)
B1 B2 Ru4 Ru3 -93.6(5)
B3 B2 Ru4 Ru3 49.20(18)
Ru2 B2 Ru4 Ru3 6.1(2)
Ru1 B2 Ru4 Ru3 -64.33(9)
B1 B2 Ru4 Ru1 -29.2(4)
B3 B2 Ru4 Ru1 113.5(2)
Ru2 B2 Ru4 Ru1 70.4(2)
B2 B3 Ru4 C25 139.5(3)
Ru2 B3 Ru4 C25 178.2(3)
Ru3 B3 Ru4 C25 -111.30(19)
B2 B3 Ru4 C26 47.5(3)
Ru2 B3 Ru4 C26 86.2(3)
Ru3 B3 Ru4 C26 156.69(19)
B2 B3 Ru4 C27 -136.2(3)
Ru2 B3 Ru4 C27 -97.5(3)
Ru3 B3 Ru4 C27 -27.0(3)
Ru2 B3 Ru4 B2 38.7(2)
Ru3 B3 Ru4 B2 109.2(2)
B2 B3 Ru4 Ru3 -109.2(2)
Ru2 B3 Ru4 Ru3 -70.50(19)
B2 B3 Ru4 Ru1 -45.63(18)
Ru2 B3 Ru4 Ru1 -6.93(17)
Ru3 B3 Ru4 Ru1 63.57(8)
C22 Ru3 Ru4 C25 -2.7(2)
C21 Ru3 Ru4 C25 119(2)
C23 Ru3 Ru4 C25 -102.5(2)
B3 Ru3 Ru4 C25 70.7(2)
C24 Ru3 Ru4 C25 153.55(17)
Ru2 Ru3 Ru4 C25 111.31(15)
Ru1 Ru3 Ru4 C25 166.50(15)
C22 Ru3 Ru4 C26 -141.7(4)
C21 Ru3 Ru4 C26 -20(2)
C23 Ru3 Ru4 C26 118.5(4)
B3 Ru3 Ru4 C26 -68.3(4)
C24 Ru3 Ru4 C26 14.5(4)
Ru2 Ru3 Ru4 C26 -27.7(4)
Ru1 Ru3 Ru4 C26 27.5(4)
C22 Ru3 Ru4 C27 90.6(2)
C21 Ru3 Ru4 C27 -148(2)
C23 Ru3 Ru4 C27 -9.2(2)
B3 Ru3 Ru4 C27 164.0(2)
C24 Ru3 Ru4 C27 -113.16(18)
Ru2 Ru3 Ru4 C27 -155.40(15)
Ru1 Ru3 Ru4 C27 -100.21(15)
C22 Ru3 Ru4 B2 -117.8(2)
C21 Ru3 Ru4 B2 3(2)
C23 Ru3 Ru4 B2 142.4(2)
B3 Ru3 Ru4 B2 -44.43(19)
C24 Ru3 Ru4 B2 38.38(16)
Ru2 Ru3 Ru4 B2 -3.85(13)
Ru1 Ru3 Ru4 B2 51.33(13)
C22 Ru3 Ru4 B3 -73.4(2)
C21 Ru3 Ru4 B3 48(2)
C23 Ru3 Ru4 B3 -173.2(2)
C24 Ru3 Ru4 B3 82.82(17)
Ru2 Ru3 Ru4 B3 40.58(15)
Ru1 Ru3 Ru4 B3 95.77(15)
C22 Ru3 Ru4 Ru1 -169.17(15)
C21 Ru3 Ru4 Ru1 -48(2)
C23 Ru3 Ru4 Ru1 91.04(15)
B3 Ru3 Ru4 Ru1 -95.77(15)
C24 Ru3 Ru4 Ru1 -12.95(8)
Ru2 Ru3 Ru4 Ru1 -55.187(10)
C24 Ru1 Ru4 C25 -21.3(4)
B1 Ru1 Ru4 C25 68.8(4)
B2 Ru1 Ru4 C25 56.5(5)
C4 Ru1 Ru4 C25 174.2(4)
C2 Ru1 Ru4 C25 -179.2(5)
C3 Ru1 Ru4 C25 150.0(4)
C5 Ru1 Ru4 C25 -149.4(4)
C1 Ru1 Ru4 C25 -130.9(4)
Ru2 Ru1 Ru4 C25 18.9(4)
Ru3 Ru1 Ru4 C25 -38.5(4)
C24 Ru1 Ru4 C26 -152.74(19)
B1 Ru1 Ru4 C26 -62.62(19)
B2 Ru1 Ru4 C26 -74.9(2)
C4 Ru1 Ru4 C26 42.75(19)
C2 Ru1 Ru4 C26 49.4(3)
C3 Ru1 Ru4 C26 18.6(2)
C5 Ru1 Ru4 C26 79.14(19)
C1 Ru1 Ru4 C26 97.6(2)
Ru2 Ru1 Ru4 C26 -112.54(15)
Ru3 Ru1 Ru4 C26 -169.93(15)
C24 Ru1 Ru4 C27 106.7(2)
B1 Ru1 Ru4 C27 -163.2(2)
B2 Ru1 Ru4 C27 -175.5(2)
C4 Ru1 Ru4 C27 -57.8(2)
C2 Ru1 Ru4 C27 -51.2(3)
C3 Ru1 Ru4 C27 -82.0(2)
C5 Ru1 Ru4 C27 -21.4(2)
C1 Ru1 Ru4 C27 -2.9(2)
Ru2 Ru1 Ru4 C27 146.90(17)
Ru3 Ru1 Ru4 C27 89.50(17)
C24 Ru1 Ru4 B2 -77.8(2)
B1 Ru1 Ru4 B2 12.3(2)
C4 Ru1 Ru4 B2 117.7(2)
C2 Ru1 Ru4 B2 124.3(3)
C3 Ru1 Ru4 B2 93.5(2)
C5 Ru1 Ru4 B2 154.0(2)
C1 Ru1 Ru4 B2 172.5(2)
Ru2 Ru1 Ru4 B2 -37.63(16)
Ru3 Ru1 Ru4 B2 -95.03(16)
C24 Ru1 Ru4 B3 -35.30(17)
B1 Ru1 Ru4 B3 54.82(17)
B2 Ru1 Ru4 B3 42.5(2)
C4 Ru1 Ru4 B3 160.19(17)
C2 Ru1 Ru4 B3 166.8(3)
C3 Ru1 Ru4 B3 136.01(18)
C5 Ru1 Ru4 B3 -163.42(17)
C1 Ru1 Ru4 B3 -144.92(18)
Ru2 Ru1 Ru4 B3 4.90(12)
Ru3 Ru1 Ru4 B3 -52.49(12)
C24 Ru1 Ru4 Ru3 17.19(11)
B1 Ru1 Ru4 Ru3 107.32(12)
B2 Ru1 Ru4 Ru3 95.03(16)
C4 Ru1 Ru4 Ru3 -147.32(12)
C2 Ru1 Ru4 Ru3 -140.7(3)
C3 Ru1 Ru4 Ru3 -171.50(13)
C5 Ru1 Ru4 Ru3 -110.92(11)
C1 Ru1 Ru4 Ru3 -92.43(14)
Ru2 Ru1 Ru4 Ru3 57.398(11)
